data_4504032
loop_
_publ_author_name
'Foces-Foces, Concepci\'on'
'L\'opez-Rodr\'iguez, Mat\'ias'
'P\'erez, Cirilo'
'Mart\'in, Julio D.'
'P\'erez-Hern\'andez, Natalia'

_publ_section_title
;
 Role of the Molecular Conformation in the Two- and Three-Dimensional
 Supramolecular Structure of 10 Hydroxyl-N-alkylamides
;
_journal_issue 5
_journal_name_full 'Crystal Growth &amp; Design'
_journal_page_first 905
_journal_paper_doi 10.1021/cg060671u
_journal_volume 7
_journal_year 2007
_chemical_formula_moiety 'C18 H25 N O3'
_chemical_formula_sum 'C18 H25 N O3'
_chemical_formula_weight 303.39
_chemical_melting_point 410
_chemical_name_systematic
;
Bencylamide of 7,7-dimethyl-5-hydroxymethyl-6-oxa-bicyclo[3.2.1]
-1-carboxylic acid [1d] 
;
_space_group_IT_number 15
_symmetry_cell_setting monoclinic
_symmetry_space_group_name_Hall '-I 2ya'
_symmetry_space_group_name_H-M 'I 1 2/a 1'
_atom_sites_solution_hydrogens geom
_atom_sites_solution_primary direct
_atom_sites_solution_secondary difmap
_audit_creation_method SHELXL-97
_cell_angle_alpha 90.00
_cell_angle_beta 91.506(2)
_cell_angle_gamma 90.00
_cell_formula_units_Z 16
_cell_length_a 23.7440(7)
_cell_length_b 11.9580(3)
_cell_length_c 24.2389(8)
_cell_measurement_temperature 170(2)
_cell_volume 6879.8(4)
_computing_data_collection 'Collect (Nonius BV, 2000)'
_computing_data_reduction 'HKL Denzo and Scalepak (Otwinowski & Minor, 1997)'
_computing_molecular_graphics 'PLATON (Spek, 2003)'
_computing_publication_material 'SHELXL-97, WinGX (Farrugia, 1999) and PLATON (Spek, 2003)'
_computing_structure_refinement 'SHELXL-97 (Sheldrick, 1997)'
_computing_structure_solution 'SIR97 (Altomare et al., 1999)'
_diffrn_ambient_temperature 170(2)
_diffrn_detector_area_resol_mean 9
_diffrn_measured_fraction_theta_full 0.990
_diffrn_measured_fraction_theta_max 0.990
_diffrn_measurement_device '95mm CCD camera on \k-goniostat'
_diffrn_measurement_device_type KappaCCD
_diffrn_measurement_method '\f and \w'
_diffrn_radiation_monochromator 'horizontally mounted graphite crystal'
_diffrn_radiation_source 'fine-focus sealed tube'
_diffrn_radiation_type MoK\a
_diffrn_radiation_wavelength 0.71073
_diffrn_reflns_av_R_equivalents 0.0000
_diffrn_reflns_av_sigmaI/netI 0.0383
_diffrn_reflns_limit_h_max 28
_diffrn_reflns_limit_h_min -20
_diffrn_reflns_limit_k_max 14
_diffrn_reflns_limit_k_min 0
_diffrn_reflns_limit_l_max 28
_diffrn_reflns_limit_l_min -19
_diffrn_reflns_number 6000
_diffrn_reflns_theta_full 25.00
_diffrn_reflns_theta_max 25.00
_diffrn_reflns_theta_min 1.68
_exptl_absorpt_coefficient_mu 0.079
_exptl_absorpt_correction_T_max 0.9805
_exptl_absorpt_correction_T_min 0.9616
_exptl_absorpt_correction_type none
_exptl_crystal_colour colourless
_exptl_crystal_density_diffrn 1.172
_exptl_crystal_density_method 'not measured'
_exptl_crystal_description prism
_exptl_crystal_F_000 2624
_exptl_crystal_size_max 0.50
_exptl_crystal_size_mid 0.38
_exptl_crystal_size_min 0.25
_refine_diff_density_max 0.496
_refine_diff_density_min -0.498
_refine_diff_density_rms 0.152
_refine_ls_extinction_method none
_refine_ls_goodness_of_fit_ref 1.074
_refine_ls_hydrogen_treatment riding
_refine_ls_matrix_type full
_refine_ls_number_parameters 399
_refine_ls_number_reflns 6000
_refine_ls_number_restraints 0
_refine_ls_restrained_S_all 1.074
_refine_ls_R_factor_all 0.0987
_refine_ls_R_factor_gt 0.0804
_refine_ls_shift/su_max 0.000
_refine_ls_shift/su_mean 0.000
_refine_ls_structure_factor_coef Fsqd
_refine_ls_weighting_details 'calc w=1/[\s^2^(Fo^2^)+(0.1056P)^2^+32.4572P] where P=(Fo^2^+2Fc^2^)/3'
_refine_ls_weighting_scheme calc
_refine_ls_wR_factor_gt 0.2125
_refine_ls_wR_factor_ref 0.2465
_reflns_number_gt 5190
_reflns_number_total 6000
_reflns_threshold_expression >2sigma(I)
_cod_data_source_file cg060671usi20061003_053725.cif
_cod_data_source_block f0rohconhch2phlt2
_cod_depositor_comments
;
The following automatic conversions were performed:

'_symmetry_cell_setting' value 'Monoclinic' changed to 'monoclinic'
according to /home/saulius/struct/CIF-dictionaries/cif_core.dic
dictionary named 'cif_core.dic' version 2.4.1 from 2010-06-29.

Automatic conversion script
Id: cif_fix_values 1715 2011-07-08 13:25:40Z adriana 
;
_cod_original_cell_volume 6879.8(3)
_cod_original_sg_symbol_H-M I2/a
_cod_database_code 4504032

loop_
_symmetry_equiv_pos_as_xyz
'x, y, z'
'-x+1/2, y, -z'
'x+1/2, y+1/2, z+1/2'
'-x+1, y+1/2, -z+1/2'
'-x, -y, -z'
'x-1/2, -y, z'
'-x+1/2, -y+1/2, -z+1/2'
'x, -y+1/2, z+1/2'

loop_
_atom_site_label
_atom_site_type_symbol
_atom_site_fract_x
_atom_site_fract_y
_atom_site_fract_z
_atom_site_U_iso_or_equiv
_atom_site_adp_type
_atom_site_occupancy
_atom_site_symmetry_multiplicity
_atom_site_calc_flag
_atom_site_refinement_flags
O1 O 0.55897(10) 0.2490(2) 0.07250(10) 0.0316(6) Uani 1 1 d .
O2 O 0.45554(10) 0.3421(2) 0.02189(11) 0.0347(6) Uani 1 1 d .
H2 H 0.4351 0.3082 0.0441 0.042 Uiso 1 1 calc R
O3 O 0.69244(12) 0.4941(2) 0.10867(11) 0.0429(7) Uani 1 1 d .
N1 N 0.63471(12) 0.5947(2) 0.05195(12) 0.0281(6) Uani 1 1 d .
H1 H 0.6007 0.5927 0.0279 0.034 Uiso 1 1 d R
C1 C 0.55338(15) 0.2804(3) 0.01509(14) 0.0292(8) Uani 1 1 d .
C2 C 0.59196(17) 0.2054(3) -0.01860(16) 0.0390(9) Uani 1 1 d .
H2A H 0.5940 0.2344 -0.0556 0.047 Uiso 1 1 d R
H2B H 0.5770 0.1304 -0.0196 0.047 Uiso 1 1 d R
C3 C 0.65162(17) 0.2050(4) 0.00654(18) 0.0436(10) Uani 1 1 d .
H3A H 0.6766 0.1780 -0.0205 0.052 Uiso 1 1 d R
H3B H 0.6516 0.1560 0.0375 0.052 Uiso 1 1 d R
C4 C 0.67135(15) 0.3207(3) 0.02659(16) 0.0350(8) Uani 1 1 d .
H4A H 0.6834 0.3607 -0.0054 0.042 Uiso 1 1 d R
H4B H 0.7024 0.3117 0.0526 0.042 Uiso 1 1 d R
C5 C 0.62467(14) 0.3906(3) 0.05478(14) 0.0280(8) Uani 1 1 d .
C6 C 0.57505(14) 0.3999(3) 0.01336(14) 0.0279(7) Uani 1 1 d .
H6A H 0.5481 0.4519 0.0264 0.034 Uiso 1 1 d R
H6B H 0.5871 0.4209 -0.0226 0.034 Uiso 1 1 d R
C7 C 0.65217(15) 0.4990(3) 0.07465(14) 0.0289(8) Uani 1 1 d .
C8 C 0.49271(15) 0.2652(3) -0.00272(16) 0.0338(8) Uani 1 1 d .
H8A H 0.4907 0.2752 -0.0417 0.041 Uiso 1 1 d R
H8B H 0.4817 0.1912 0.0073 0.041 Uiso 1 1 d R
C9 C 0.59589(15) 0.3265(3) 0.10230(14) 0.0306(8) Uani 1 1 d .
C10 C 0.55963(19) 0.4042(4) 0.13712(16) 0.0433(10) Uani 1 1 d .
H10A H 0.5836 0.4562 0.1571 0.052 Uiso 1 1 d R
H10B H 0.5396 0.3602 0.1631 0.052 Uiso 1 1 d R
H10C H 0.5346 0.4442 0.1141 0.052 Uiso 1 1 d R
C11 C 0.63515(19) 0.2600(4) 0.14083(16) 0.0452(10) Uani 1 1 d .
H11A H 0.6602 0.3100 0.1608 0.054 Uiso 1 1 d R
H11B H 0.6572 0.2090 0.1198 0.054 Uiso 1 1 d R
H11C H 0.6132 0.2180 0.1668 0.054 Uiso 1 1 d R
C12 C 0.66356(16) 0.7018(3) 0.06043(16) 0.0335(8) Uani 1 1 d .
H12A H 0.6716 0.7328 0.0244 0.040 Uiso 1 1 d R
H12B H 0.6966 0.6878 0.0804 0.040 Uiso 1 1 d R
C13 C 0.62947(15) 0.7861(3) 0.09144(15) 0.0326(8) Uani 1 1 d .
C14 C 0.61634(18) 0.8894(3) 0.06878(17) 0.0413(9) Uani 1 1 d .
H14 H 0.6293 0.9064 0.0328 0.050 Uiso 1 1 d R
C15 C 0.58544(19) 0.9680(3) 0.0974(2) 0.0477(11) Uani 1 1 d .
H15 H 0.5754 1.0390 0.0804 0.057 Uiso 1 1 d R
C16 C 0.5674(2) 0.9433(4) 0.1490(2) 0.0526(11) Uani 1 1 d .
H16 H 0.5464 0.9983 0.1690 0.063 Uiso 1 1 d R
C17 C 0.5795(2) 0.8408(4) 0.1721(2) 0.0653(15) Uani 1 1 d .
H17 H 0.5674 0.8238 0.2091 0.078 Uiso 1 1 d R
C18 C 0.6101(2) 0.7624(4) 0.14400(17) 0.0510(12) Uani 1 1 d .
H18 H 0.6181 0.6904 0.1600 0.061 Uiso 1 1 d R
O21 O 0.33061(10) -0.0073(2) 0.20758(10) 0.0316(6) Uani 1 1 d .
O22 O 0.27039(11) 0.0971(2) 0.29949(9) 0.0346(6) Uani 1 1 d .
H22 H 0.2862 0.0652 0.3266 0.042 Uiso 1 1 calc R
O23 O 0.37844(13) 0.2295(2) 0.07871(12) 0.0506(8) Uani 1 1 d .
N21 N 0.31653(13) 0.3334(2) 0.12565(12) 0.0293(7) Uani 1 1 d .
H21 H 0.2895 0.3334 0.1547 0.035 Uiso 1 1 d R
C21 C 0.27214(15) 0.0258(3) 0.20527(14) 0.0282(8) Uani 1 1 d .
C22 C 0.23922(17) -0.0509(4) 0.16529(15) 0.0390(9) Uani 1 1 d .
H22A H 0.2372 -0.1249 0.1803 0.047 Uiso 1 1 d R
H22B H 0.2022 -0.0219 0.1593 0.047 Uiso 1 1 d R
C23 C 0.26910(19) -0.0560(4) 0.11002(16) 0.0452(10) Uani 1 1 d .
H23A H 0.3001 -0.1060 0.1140 0.054 Uiso 1 1 d R
H23B H 0.2431 -0.0840 0.0830 0.054 Uiso 1 1 d R
C24 C 0.29115(18) 0.0587(3) 0.09106(14) 0.0401(9) Uani 1 1 d .
H24A H 0.3202 0.0467 0.0641 0.048 Uiso 1 1 d R
H24B H 0.2612 0.0997 0.0751 0.048 Uiso 1 1 d R
C25 C 0.31805(15) 0.1300(3) 0.13871(14) 0.0290(8) Uani 1 1 d .
C26 C 0.27259(15) 0.1442(3) 0.18235(14) 0.0281(8) Uani 1 1 d .
H26A H 0.2366 0.1662 0.1664 0.034 Uiso 1 1 d R
H26B H 0.2836 0.1982 0.2104 0.034 Uiso 1 1 d R
C27 C 0.34066(15) 0.2365(3) 0.11273(14) 0.0323(8) Uani 1 1 d .
C28 C 0.24852(16) 0.0159(3) 0.26249(14) 0.0316(8) Uani 1 1 d .
H28A H 0.2575 -0.0571 0.2765 0.038 Uiso 1 1 d R
H28B H 0.2075 0.0239 0.2595 0.038 Uiso 1 1 d R
C29 C 0.36392(15) 0.0663(3) 0.17330(15) 0.0318(8) Uani 1 1 d .
C30 C 0.40506(18) -0.0040(4) 0.14092(19) 0.0465(11) Uani 1 1 d .
H30A H 0.4261 0.0440 0.1179 0.056 Uiso 1 1 d R
H30B H 0.4291 -0.0450 0.1659 0.056 Uiso 1 1 d R
H30C H 0.3831 -0.0560 0.1169 0.056 Uiso 1 1 d R
C31 C 0.39775(17) 0.1455(3) 0.21134(17) 0.0415(9) Uani 1 1 d .
H31A H 0.4197 0.1945 0.1893 0.050 Uiso 1 1 d R
H31B H 0.3727 0.1885 0.2333 0.050 Uiso 1 1 d R
H31C H 0.4217 0.1025 0.2353 0.050 Uiso 1 1 d R
C32 C 0.32876(17) 0.4399(3) 0.09890(15) 0.0362(9) Uani 1 1 d .
H32A H 0.3508 0.4259 0.0669 0.043 Uiso 1 1 d R
H32B H 0.2928 0.4739 0.0869 0.043 Uiso 1 1 d R
C33 C 0.36019(17) 0.5216(3) 0.13585(16) 0.0369(9) Uani 1 1 d .
C34 C 0.4124(2) 0.4942(4) 0.1588(2) 0.0596(13) Uani 1 1 d .
H34 H 0.4294 0.4232 0.1508 0.072 Uiso 1 1 d R
C35 C 0.4412(3) 0.5688(5) 0.1924(3) 0.0820(18) Uani 1 1 d .
H35 H 0.4772 0.5478 0.2094 0.098 Uiso 1 1 d R
C36 C 0.4176(3) 0.6737(5) 0.2032(2) 0.0728(17) Uani 1 1 d .
H36 H 0.4376 0.7277 0.2262 0.087 Uiso 1 1 d R
C37 C 0.3659(3) 0.7007(4) 0.1812(2) 0.0598(14) Uani 1 1 d .
H37 H 0.3499 0.7717 0.1892 0.072 Uiso 1 1 d R
C38 C 0.3373(2) 0.6258(3) 0.14733(18) 0.0471(11) Uani 1 1 d .
H38 H 0.3013 0.6458 0.1313 0.057 Uiso 1 1 d R

loop_
_atom_site_aniso_label
_atom_site_aniso_U_11
_atom_site_aniso_U_22
_atom_site_aniso_U_33
_atom_site_aniso_U_23
_atom_site_aniso_U_13
_atom_site_aniso_U_12
O1 0.0366(14) 0.0275(13) 0.0307(13) 0.0041(10) 0.0030(10) -0.0012(10)
O2 0.0257(13) 0.0309(14) 0.0477(15) 0.0142(11) 0.0040(11) 0.0004(10)
O3 0.0435(16) 0.0406(16) 0.0436(15) -0.0027(12) -0.0203(13) -0.0004(12)
N1 0.0285(15) 0.0243(15) 0.0312(15) -0.0018(12) -0.0043(12) -0.0034(12)
C1 0.0312(18) 0.0270(18) 0.0293(17) 0.0027(14) 0.0010(14) -0.0007(14)
C2 0.046(2) 0.032(2) 0.039(2) -0.0095(16) 0.0080(17) -0.0023(17)
C3 0.039(2) 0.042(2) 0.050(2) -0.0128(19) 0.0135(18) 0.0092(18)
C4 0.0284(19) 0.039(2) 0.038(2) -0.0046(16) 0.0046(15) 0.0019(16)
C5 0.0261(18) 0.0274(18) 0.0306(18) 0.0016(14) -0.0012(14) 0.0011(14)
C6 0.0291(18) 0.0283(18) 0.0264(17) 0.0016(14) 0.0021(14) -0.0012(14)
C7 0.0277(18) 0.0313(19) 0.0275(17) -0.0022(14) -0.0017(14) -0.0008(14)
C8 0.035(2) 0.0264(18) 0.040(2) 0.0018(15) -0.0010(16) -0.0053(15)
C9 0.0333(19) 0.0285(19) 0.0299(18) 0.0024(15) 0.0015(15) 0.0036(15)
C10 0.055(3) 0.044(2) 0.0316(19) -0.0011(17) 0.0128(18) 0.0055(19)
C11 0.058(3) 0.041(2) 0.036(2) 0.0086(18) -0.0077(19) 0.004(2)
C12 0.033(2) 0.0287(19) 0.039(2) -0.0012(15) -0.0029(16) -0.0069(15)
C13 0.0328(19) 0.0291(19) 0.0352(19) 0.0004(15) -0.0111(15) -0.0044(15)
C14 0.050(2) 0.030(2) 0.044(2) 0.0061(17) -0.0057(18) -0.0096(18)
C15 0.050(3) 0.026(2) 0.067(3) 0.0046(19) -0.013(2) 0.0010(18)
C16 0.055(3) 0.037(2) 0.065(3) -0.007(2) 0.001(2) 0.015(2)
C17 0.089(4) 0.060(3) 0.047(3) 0.009(2) 0.017(3) 0.028(3)
C18 0.073(3) 0.039(2) 0.041(2) 0.0095(18) 0.006(2) 0.021(2)
O21 0.0349(14) 0.0263(13) 0.0340(13) 0.0022(10) 0.0060(10) -0.0006(10)
O22 0.0474(16) 0.0336(14) 0.0231(12) -0.0012(10) 0.0059(11) 0.0058(12)
O23 0.0580(19) 0.0418(16) 0.0541(17) 0.0039(13) 0.0386(15) 0.0025(14)
N21 0.0342(16) 0.0253(15) 0.0289(15) 0.0041(12) 0.0128(12) -0.0007(12)
C21 0.0300(18) 0.0269(18) 0.0279(17) -0.0006(14) 0.0053(14) -0.0020(14)
C22 0.039(2) 0.042(2) 0.036(2) -0.0042(17) 0.0037(16) -0.0129(17)
C23 0.057(3) 0.046(2) 0.033(2) -0.0116(18) 0.0009(18) -0.018(2)
C24 0.053(2) 0.046(2) 0.0221(17) -0.0064(16) 0.0066(16) -0.0104(19)
C25 0.0341(19) 0.0278(18) 0.0257(17) -0.0008(14) 0.0092(14) -0.0008(15)
C26 0.0296(18) 0.0298(18) 0.0252(16) 0.0025(14) 0.0060(14) 0.0007(14)
C27 0.033(2) 0.035(2) 0.0288(18) 0.0029(15) 0.0118(15) -0.0029(16)
C28 0.0332(19) 0.0279(19) 0.0341(19) 0.0046(15) 0.0071(15) -0.0036(15)
C29 0.0315(19) 0.0279(19) 0.0362(19) -0.0013(15) 0.0072(15) 0.0005(15)
C30 0.041(2) 0.038(2) 0.062(3) 0.0000(19) 0.020(2) 0.0069(18)
C31 0.033(2) 0.042(2) 0.049(2) -0.0015(18) -0.0025(17) -0.0080(17)
C32 0.044(2) 0.030(2) 0.0350(19) 0.0074(15) 0.0131(16) -0.0009(16)
C33 0.042(2) 0.031(2) 0.039(2) 0.0016(16) 0.0229(17) -0.0029(17)
C34 0.044(3) 0.046(3) 0.089(4) -0.025(2) 0.008(2) 0.001(2)
C35 0.056(3) 0.079(4) 0.110(5) -0.034(4) 0.001(3) -0.009(3)
C36 0.082(4) 0.059(3) 0.078(4) -0.028(3) 0.022(3) -0.029(3)
C37 0.088(4) 0.030(2) 0.064(3) -0.004(2) 0.037(3) -0.006(2)
C38 0.065(3) 0.028(2) 0.049(2) 0.0090(18) 0.025(2) 0.0024(19)

loop_
_atom_type_symbol
_atom_type_description
_atom_type_scat_dispersion_real
_atom_type_scat_dispersion_imag
_atom_type_scat_source
C C 0.0033 0.0016 'International Tables Vol C Tables 4.2.6.8 and 6.1.1.4'
H H 0.0000 0.0000 'International Tables Vol C Tables 4.2.6.8 and 6.1.1.4'
O O 0.0106 0.0060 'International Tables Vol C Tables 4.2.6.8 and 6.1.1.4'
N N 0.0061 0.0033 'International Tables Vol C Tables 4.2.6.8 and 6.1.1.4'

loop_
_geom_angle_atom_site_label_1
_geom_angle_atom_site_label_2
_geom_angle_atom_site_label_3
_geom_angle
C1 O1 C9 110.6(2)
C8 O2 H2 109.5
C7 N1 C12 123.7(3)
C7 N1 H1 117.7
C12 N1 H1 118.6
O1 C1 C8 108.0(3)
O1 C1 C6 104.4(3)
C8 C1 C6 115.4(3)
O1 C1 C2 108.7(3)
C8 C1 C2 111.0(3)
C6 C1 C2 109.1(3)
C3 C2 C1 110.5(3)
C3 C2 H2A 107.7
C1 C2 H2A 109.3
C3 C2 H2B 110.2
C1 C2 H2B 109.4
H2A C2 H2B 109.8
C2 C3 C4 113.3(3)
C2 C3 H3A 108.4
C4 C3 H3A 109.4
C2 C3 H3B 107.3
C4 C3 H3B 108.1
H3A C3 H3B 110.3
C3 C4 C5 114.0(3)
C3 C4 H4A 106.7
C5 C4 H4A 108.4
C3 C4 H4B 109.2
C5 C4 H4B 108.3
H4A C4 H4B 110.3
C7 C5 C6 117.5(3)
C7 C5 C9 112.2(3)
C6 C5 C9 100.1(3)
C7 C5 C4 106.9(3)
C6 C5 C4 107.1(3)
C9 C5 C4 113.0(3)
C1 C6 C5 99.7(3)
C1 C6 H6A 111.9
C5 C6 H6A 110.1
C1 C6 H6B 112.4
C5 C6 H6B 111.9
H6A C6 H6B 110.4
O3 C7 N1 122.6(3)
O3 C7 C5 118.9(3)
N1 C7 C5 118.3(3)
O2 C8 C1 113.8(3)
O2 C8 H8A 108.7
C1 C8 H8A 107.0
O2 C8 H8B 108.5
C1 C8 H8B 107.8
H8A C8 H8B 111.1
O1 C9 C11 108.8(3)
O1 C9 C10 108.6(3)
C11 C9 C10 108.7(3)
O1 C9 C5 102.5(3)
C11 C9 C5 115.9(3)
C10 C9 C5 111.8(3)
C9 C10 H10A 109.5
C9 C10 H10B 108.9
H10A C10 H10B 108.7
C9 C10 H10C 109.8
H10A C10 H10C 109.1
H10B C10 H10C 110.8
C9 C11 H11A 110.1
C9 C11 H11B 109.8
H11A C11 H11B 108.9
C9 C11 H11C 109.7
H11A C11 H11C 109.2
H11B C11 H11C 109.0
N1 C12 C13 113.6(3)
N1 C12 H12A 108.0
C13 C12 H12A 108.3
N1 C12 H12B 107.6
C13 C12 H12B 108.6
H12A C12 H12B 110.9
C14 C13 C18 117.9(4)
C14 C13 C12 121.2(4)
C18 C13 C12 121.0(3)
C13 C14 C15 121.5(4)
C13 C14 H14 118.5
C15 C14 H14 120.0
C16 C15 C14 119.6(4)
C16 C15 H15 119.9
C14 C15 H15 120.4
C15 C16 C17 119.9(4)
C15 C16 H16 119.5
C17 C16 H16 120.6
C16 C17 C18 120.7(4)
C16 C17 H17 120.1
C18 C17 H17 119.2
C17 C18 C13 120.3(4)
C17 C18 H18 120.7
C13 C18 H18 119.0
C21 O21 C29 110.4(2)
C28 O22 H22 109.5
C27 N21 C32 124.1(3)
C27 N21 H21 118.0
C32 N21 H21 117.9
O21 C21 C28 108.8(3)
O21 C21 C26 104.7(3)
C28 C21 C26 114.4(3)
O21 C21 C22 109.5(3)
C28 C21 C22 109.7(3)
C26 C21 C22 109.5(3)
C21 C22 C23 109.6(3)
C21 C22 H22A 110.0
C23 C22 H22A 108.9
C21 C22 H22B 109.4
C23 C22 H22B 109.1
H22A C22 H22B 109.8
C22 C23 C24 113.2(3)
C22 C23 H23A 108.1
C24 C23 H23A 108.7
C22 C23 H23B 108.0
C24 C23 H23B 109.2
H23A C23 H23B 109.7
C23 C24 C25 113.7(3)
C23 C24 H24A 108.7
C25 C24 H24A 107.2
C23 C24 H24B 109.1
C25 C24 H24B 108.2
H24A C24 H24B 110.0
C27 C25 C26 116.9(3)
C27 C25 C29 112.5(3)
C26 C25 C29 100.2(3)
C27 C25 C24 107.0(3)
C26 C25 C24 106.8(3)
C29 C25 C24 113.5(3)
C21 C26 C25 99.2(3)
C21 C26 H26A 112.7
C25 C26 H26A 112.5
C21 C26 H26B 111.7
C25 C26 H26B 112.0
H26A C26 H26B 108.6
O23 C27 N21 122.6(3)
O23 C27 C25 119.2(3)
N21 C27 C25 118.1(3)
O22 C28 C21 112.9(3)
O22 C28 H28A 109.1
C21 C28 H28A 108.1
O22 C28 H28B 109.2
C21 C28 H28B 108.4
H28A C28 H28B 109.1
O21 C29 C30 109.0(3)
O21 C29 C31 108.3(3)
C30 C29 C31 108.5(3)
O21 C29 C25 102.7(3)
C30 C29 C25 116.2(3)
C31 C29 C25 111.7(3)
C29 C30 H30A 108.8
C29 C30 H30B 109.7
H30A C30 H30B 111.6
C29 C30 H30C 108.3
H30A C30 H30C 108.1
H30B C30 H30C 110.3
C29 C31 H31A 109.1
C29 C31 H31B 110.1
H31A C31 H31B 109.7
C29 C31 H31C 109.2
H31A C31 H31C 110.1
H31B C31 H31C 108.6
N21 C32 C33 113.7(3)
N21 C32 H32A 109.0
C33 C32 H32A 108.7
N21 C32 H32B 108.1
C33 C32 H32B 108.7
H32A C32 H32B 108.7
C34 C33 C38 118.9(4)
C34 C33 C32 120.6(4)
C38 C33 C32 120.6(4)
C35 C34 C33 120.6(5)
C35 C34 H34 119.1
C33 C34 H34 120.3
C34 C35 C36 119.8(6)
C34 C35 H35 120.0
C36 C35 H35 120.2
C37 C36 C35 119.9(5)
C37 C36 H36 119.3
C35 C36 H36 120.8
C36 C37 C38 120.2(5)
C36 C37 H37 119.4
C38 C37 H37 120.4
C37 C38 C33 120.7(5)
C37 C38 H38 119.9
C33 C38 H38 119.4

loop_
_geom_bond_atom_site_label_1
_geom_bond_atom_site_label_2
_geom_bond_distance
O1 C1 1.444(4)
O1 C9 1.454(4)
O2 C8 1.417(4)
O2 H2 0.8400
O3 C7 1.248(4)
N1 C7 1.332(5)
N1 C12 1.464(4)
N1 H1 0.9829
C1 C8 1.504(5)
C1 C6 1.520(5)
C1 C2 1.533(5)
C2 C3 1.527(6)
C2 H2A 0.9639
C2 H2B 0.9651
C3 C4 1.536(6)
C3 H3A 0.9515
C3 H3B 0.9529
C4 C5 1.560(5)
C4 H4A 0.9608
C4 H4B 0.9625
C5 C7 1.523(5)
C5 C6 1.532(5)
C5 C9 1.557(5)
C6 H6A 0.9526
C6 H6B 0.9586
C8 H8A 0.9530
C8 H8B 0.9556
C9 C11 1.525(5)
C9 C10 1.535(5)
C10 H10A 0.9653
C10 H10B 0.9567
C10 H10C 0.9352
C11 H11A 0.9642
C11 H11B 0.9580
C11 H11C 0.9693
C12 C13 1.506(5)
C12 H12A 0.9716
C12 H12B 0.9256
C13 C14 1.385(5)
C13 C18 1.395(6)
C14 C15 1.388(6)
C14 H14 0.9551
C15 C16 1.366(7)
C15 H15 0.9705
C16 C17 1.375(7)
C16 H16 0.9638
C17 C18 1.378(6)
C17 H17 0.9697
C18 H18 0.9613
O21 C21 1.443(4)
O21 C29 1.458(4)
O22 C28 1.412(4)
O22 H22 0.8400
O23 C27 1.237(4)
N21 C27 1.333(5)
N21 C32 1.461(4)
N21 H21 0.9639
C21 C28 1.514(5)
C21 C26 1.521(5)
C21 C22 1.533(5)
C22 C23 1.534(5)
C22 H22A 0.9583
C22 H22B 0.9521
C23 C24 1.542(6)
C23 H23A 0.9512
C23 H23B 0.9490
C24 C25 1.559(5)
C24 H24A 0.9730
C24 H24B 0.9400
C25 C27 1.525(5)
C25 C26 1.540(4)
C25 C29 1.556(5)
C26 H26A 0.9661
C26 H26B 0.9677
C28 H28A 0.9587
C28 H28B 0.9790
C29 C30 1.522(5)
C29 C31 1.534(5)
C30 H30A 0.9505
C30 H30B 0.9561
C30 H30C 0.9909
C31 H31A 0.9567
C31 H31B 0.9580
C31 H31C 0.9540
C32 C33 1.510(6)
C32 H32A 0.9612
C32 H32B 0.9836
C33 C34 1.386(7)
C33 C38 1.391(6)
C34 C35 1.377(7)
C34 H34 0.9620
C35 C36 1.402(8)
C35 H35 0.9721
C36 C37 1.363(8)
C36 H36 0.9692
C37 C38 1.382(7)
C37 H37 0.9522
C38 H38 0.9595

loop_
_geom_hbond_atom_site_label_D
_geom_hbond_atom_site_label_H
_geom_hbond_atom_site_label_A
_geom_hbond_distance_DH
_geom_hbond_distance_HA
_geom_hbond_distance_DA
_geom_hbond_angle_DHA
_geom_hbond_site_symmetry_A
O2 H2 O23 0.84 1.86 2.682(4) 166.4 .
O22 H22 O3 0.84 1.84 2.674(4) 169.2 4_545
N1 H1 O2 0.98 1.94 2.857(4) 154.2 5_665
N21 H21 O22 0.96 2.01 2.905(4) 153.9 7

loop_
_geom_torsion_atom_site_label_1
_geom_torsion_atom_site_label_2
_geom_torsion_atom_site_label_3
_geom_torsion_atom_site_label_4
_geom_torsion
C9 O1 C1 C8 -138.9(3)
C9 O1 C1 C6 -15.7(3)
C9 O1 C1 C2 100.7(3)
O1 C1 C2 C3 -51.0(4)
C8 C1 C2 C3 -169.6(3)
C6 C1 C2 C3 62.2(4)
C1 C2 C3 C4 -40.6(5)
C2 C3 C4 C5 39.2(5)
C3 C4 C5 C7 177.0(3)
C3 C4 C5 C6 -56.2(4)
C3 C4 C5 C9 53.1(4)
O1 C1 C6 C5 39.0(3)
C8 C1 C6 C5 157.3(3)
C2 C1 C6 C5 -77.0(3)
C7 C5 C6 C1 -168.1(3)
C9 C5 C6 C1 -46.4(3)
C4 C5 C6 C1 71.6(3)
C12 N1 C7 O3 5.7(5)
C12 N1 C7 C5 -169.5(3)
C6 C5 C7 O3 179.5(3)
C9 C5 C7 O3 64.3(4)
C4 C5 C7 O3 -60.1(4)
C6 C5 C7 N1 -5.1(5)
C9 C5 C7 N1 -120.4(3)
C4 C5 C7 N1 115.2(3)
O1 C1 C8 O2 68.5(4)
C6 C1 C8 O2 -47.7(4)
C2 C1 C8 O2 -172.5(3)
C1 O1 C9 C11 -137.3(3)
C1 O1 C9 C10 104.5(3)
C1 O1 C9 C5 -14.0(3)
C7 C5 C9 O1 163.1(3)
C6 C5 C9 O1 37.7(3)
C4 C5 C9 O1 -76.0(3)
C7 C5 C9 C11 -78.5(4)
C6 C5 C9 C11 156.1(3)
C4 C5 C9 C11 42.4(4)
C7 C5 C9 C10 46.9(4)
C6 C5 C9 C10 -78.5(4)
C4 C5 C9 C10 167.8(3)
C7 N1 C12 C13 -114.2(4)
N1 C12 C13 C14 -122.2(4)
N1 C12 C13 C18 57.8(5)
C18 C13 C14 C15 0.7(6)
C12 C13 C14 C15 -179.3(4)
C13 C14 C15 C16 0.0(6)
C14 C15 C16 C17 -0.7(7)
C15 C16 C17 C18 0.7(8)
C16 C17 C18 C13 -0.1(8)
C14 C13 C18 C17 -0.6(7)
C12 C13 C18 C17 179.4(4)
C29 O21 C21 C28 -139.7(3)
C29 O21 C21 C26 -17.0(3)
C29 O21 C21 C22 100.4(3)
O21 C21 C22 C23 -51.2(4)
C28 C21 C22 C23 -170.6(3)
C26 C21 C22 C23 63.1(4)
C21 C22 C23 C24 -41.7(5)
C22 C23 C24 C25 40.9(5)
C23 C24 C25 C27 176.7(3)
C23 C24 C25 C26 -57.5(4)
C23 C24 C25 C29 52.0(4)
O21 C21 C26 C25 39.7(3)
C28 C21 C26 C25 158.7(3)
C22 C21 C26 C25 -77.7(3)
C27 C25 C26 C21 -168.2(3)
C29 C25 C26 C21 -46.5(3)
C24 C25 C26 C21 72.0(3)
C32 N21 C27 O23 4.4(6)
C32 N21 C27 C25 -172.0(3)
C26 C25 C27 O23 177.8(3)
C29 C25 C27 O23 62.7(4)
C24 C25 C27 O23 -62.6(5)
C26 C25 C27 N21 -5.7(5)
C29 C25 C27 N21 -120.8(4)
C24 C25 C27 N21 113.9(4)
O21 C21 C28 O22 70.0(4)
C26 C21 C28 O22 -46.7(4)
C22 C21 C28 O22 -170.2(3)
C21 O21 C29 C30 -136.9(3)
C21 O21 C29 C31 105.2(3)
C21 O21 C29 C25 -13.1(3)
C27 C25 C29 O21 162.1(3)
C26 C25 C29 O21 37.2(3)
C24 C25 C29 O21 -76.2(3)
C27 C25 C29 C30 -79.0(4)
C26 C25 C29 C30 156.1(3)
C24 C25 C29 C30 42.7(4)
C27 C25 C29 C31 46.3(4)
C26 C25 C29 C31 -78.6(3)
C24 C25 C29 C31 168.0(3)
C27 N21 C32 C33 -110.7(4)
N21 C32 C33 C34 59.3(5)
N21 C32 C33 C38 -120.8(4)
C38 C33 C34 C35 -0.1(7)
C32 C33 C34 C35 179.8(5)
C33 C34 C35 C36 -0.3(9)
C34 C35 C36 C37 1.0(9)
C35 C36 C37 C38 -1.3(8)
C36 C37 C38 C33 0.9(7)
C34 C33 C38 C37 -0.3(6)
C32 C33 C38 C37 179.9(4)
O1 C1 C8 O2 68.5(4)
C1 C8 O2 H2 -110.8
C4 C5 C7 N1 115.2(3)
C5 C7 N1 H1 10.0
O21 C21 C28 O22 70.0(4)
C21 C28 O22 H22 -121.5
C24 C25 C27 N21 113.9(4)
C25 C27 N21 H21 8.6
